data_1542601
loop_
_publ_author_name
'Maheswari, R.'
'Manjula, J.'
'Gunasekaran, B.'

_publ_section_title
;
 (<i>E</i>)-4-Chloro-<i>N</i>'-(2,4,5-trifluorobenzylidene)benzohydrazide
;
_journal_coeditor_code IS4002
_journal_issue 3
_journal_name_full IUCrData
_journal_page_first x160304
_journal_paper_doi 10.1107/S2414314616003047
_journal_volume 1
_journal_year 2016
_chemical_formula_iupac 'C14 H8 Cl F3 N2 O'
_chemical_formula_moiety 'C14 H8 Cl F3 N2 O'
_chemical_formula_sum 'C14 H8 Cl F3 N2 O'
_chemical_formula_weight 312.67
_chemical_name_systematic
;
(<i>E</i>)-4-Chloro-<i>N</i>'-(2,4,5-trifluorobenzylidene)benzohydrazide
;
_space_group_IT_number 2
_space_group_name_Hall '-P 1'
_symmetry_cell_setting triclinic
_symmetry_space_group_name_Hall '-P 1'
_symmetry_space_group_name_H-M 'P -1'
_atom_sites_solution_hydrogens geom
_atom_sites_solution_primary direct
_atom_sites_solution_secondary difmap
_audit_creation_method SHELXL97
_cell_angle_alpha 84.859(2)
_cell_angle_beta 86.707(2)
_cell_angle_gamma 83.313(2)
_cell_formula_units_Z 2
_cell_length_a 6.4998(2)
_cell_length_b 7.4286(2)
_cell_length_c 14.8289(4)
_cell_measurement_reflns_used 2925
_cell_measurement_temperature 295(2)
_cell_measurement_theta_max 26.50
_cell_measurement_theta_min 1.38
_cell_volume 707.47(3)
_computing_cell_refinement
;
SAINT (Bruker, 2008)
;
_computing_data_collection
;
APEX2 (Bruker, 2008)
;
_computing_data_reduction
;
SAINT (Bruker, 2008)
;
_computing_molecular_graphics
;
PLATON (Spek, 2009)
;
_computing_publication_material
;
SHELXL97 (Sheldrick, 2008)
;
_computing_structure_refinement
;
SHELXL97 (Sheldrick, 2008)
;
_computing_structure_solution
;
SHELXS97 (Sheldrick, 2008)
;
_diffrn_ambient_temperature 295(2)
_diffrn_detector_area_resol_mean 0
_diffrn_measured_fraction_theta_full 0.998
_diffrn_measured_fraction_theta_max 0.998
_diffrn_measurement_device_type 'Bruker APEXII CCD'
_diffrn_measurement_method '\w and \f'
_diffrn_radiation_monochromator graphite
_diffrn_radiation_source 'fine-focus sealed tube'
_diffrn_radiation_type MoK\a
_diffrn_radiation_wavelength 0.71073
_diffrn_reflns_av_R_equivalents 0.0250
_diffrn_reflns_av_sigmaI/netI 0.0218
_diffrn_reflns_limit_h_max 8
_diffrn_reflns_limit_h_min -8
_diffrn_reflns_limit_k_max 9
_diffrn_reflns_limit_k_min -9
_diffrn_reflns_limit_l_max 18
_diffrn_reflns_limit_l_min -18
_diffrn_reflns_number 10440
_diffrn_reflns_theta_full 26.50
_diffrn_reflns_theta_max 26.50
_diffrn_reflns_theta_min 1.38
_diffrn_standards_interval_count 0
_diffrn_standards_interval_time 0
_exptl_absorpt_coefficient_mu 0.303
_exptl_absorpt_correction_T_max 0.9675
_exptl_absorpt_correction_T_min 0.9476
_exptl_absorpt_correction_type multi-scan
_exptl_absorpt_process_details
;
(SADABS; Sheldrick, 1996)
;
_exptl_crystal_colour colourless
_exptl_crystal_density_diffrn 1.468
_exptl_crystal_density_method 'not measured'
_exptl_crystal_description block
_exptl_crystal_F_000 316
_exptl_crystal_size_max 0.18
_exptl_crystal_size_mid 0.16
_exptl_crystal_size_min 0.11
_refine_diff_density_max 0.211
_refine_diff_density_min -0.182
_refine_ls_extinction_expression Fc^*^=kFc[1+0.001xFc^2^\l^3^/sin(2\q)]^-1/4^
_refine_ls_extinction_method none
_refine_ls_goodness_of_fit_ref 0.994
_refine_ls_hydrogen_treatment constr
_refine_ls_matrix_type full
_refine_ls_number_parameters 191
_refine_ls_number_reflns 2925
_refine_ls_number_restraints 0
_refine_ls_restrained_S_all 0.994
_refine_ls_R_factor_all 0.0579
_refine_ls_R_factor_gt 0.0419
_refine_ls_shift/su_max 0.001
_refine_ls_shift/su_mean 0.000
_refine_ls_structure_factor_coef Fsqd
_refine_ls_weighting_details 'calc w=1/[\s^2^(Fo^2^)+(0.0569P)^2^+0.2152P] where P=(Fo^2^+2Fc^2^)/3'
_refine_ls_weighting_scheme calc
_refine_ls_wR_factor_gt 0.1111
_refine_ls_wR_factor_ref 0.1203
_reflns_number_gt 2162
_reflns_number_total 2925
_reflns_threshold_expression >2\s(I)
_cod_data_source_file is4002sup1.cif
_cod_data_source_block I
_cod_depositor_comments 'Adding full bibliography for 1542601.cif.'
_cod_database_code 1542601
_cod_database_fobs_code 1542601

loop_
_symmetry_equiv_pos_as_xyz
'x, y, z'
'-x, -y, -z'

loop_
_atom_site_type_symbol
_atom_site_label
_atom_site_fract_x
_atom_site_fract_y
_atom_site_fract_z
_atom_site_U_iso_or_equiv
_atom_site_adp_type
_atom_site_calc_flag
_atom_site_refinement_flags
_atom_site_occupancy
_atom_site_symmetry_multiplicity
Cl Cl1 0.18109(10) 0.17309(9) 0.53712(4) 0.0773(2) Uani d . 1 1
F F1 0.21764(19) 0.46649(19) 1.23486(9) 0.0731(4) Uani d . 1 1
F F2 0.7236(3) 0.3478(2) 1.45102(8) 0.0871(5) Uani d . 1 1
N N2 0.5848(2) 0.2425(2) 1.03868(10) 0.0488(4) Uani d . 1 1
N N1 0.4890(2) 0.2335(2) 0.95876(10) 0.0489(4) Uani d . 1 1
H H1 0.3580 0.2656 0.9555 0.059 Uiso calc R 1 1
F F3 0.9897(2) 0.19270(19) 1.32932(8) 0.0738(4) Uani d . 1 1
C C4 0.4866(3) 0.1731(2) 0.80147(11) 0.0429(4) Uani d . 1 1
C C5 0.2782(3) 0.2351(3) 0.79365(12) 0.0479(4) Uani d . 1 1
H H5 0.2005 0.2772 0.8437 0.058 Uiso calc R 1 1
C C8 0.4666(3) 0.3037(3) 1.10238(13) 0.0497(4) Uani d . 1 1
H H8 0.3278 0.3410 1.0918 0.060 Uiso calc R 1 1
C C2 0.5077(3) 0.1097(3) 0.64454(13) 0.0542(5) Uani d . 1 1
H H2 0.5842 0.0676 0.5942 0.065 Uiso calc R 1 1
C C7 0.6013(3) 0.1743(3) 0.88617(13) 0.0494(4) Uani d . 1 1
C C13 0.4658(4) 0.4083(3) 1.34516(13) 0.0578(5) Uani d . 1 1
H H13 0.3728 0.4619 1.3876 0.069 Uiso calc R 1 1
C C6 0.1850(3) 0.2352(3) 0.71227(12) 0.0500(5) Uani d . 1 1
H H6 0.0453 0.2771 0.7073 0.060 Uiso calc R 1 1
O O1 0.7870(2) 0.1260(3) 0.88799(10) 0.0826(5) Uani d . 1 1
C C1 0.3014(3) 0.1725(3) 0.63871(12) 0.0499(5) Uani d . 1 1
C C9 0.5423(3) 0.3175(2) 1.19213(12) 0.0455(4) Uani d . 1 1
C C14 0.4111(3) 0.3957(3) 1.25786(13) 0.0511(5) Uani d . 1 1
C C10 0.7425(3) 0.2490(3) 1.21677(12) 0.0483(4) Uani d . 1 1
H H10 0.8368 0.1959 1.1747 0.058 Uiso calc R 1 1
C C3 0.5999(3) 0.1097(3) 0.72598(13) 0.0492(4) Uani d . 1 1
H H3 0.7396 0.0670 0.7305 0.059 Uiso calc R 1 1
C C11 0.7985(3) 0.2609(3) 1.30357(13) 0.0519(5) Uani d . 1 1
C C12 0.6613(4) 0.3393(3) 1.36670(13) 0.0574(5) Uani d . 1 1

loop_
_atom_site_aniso_label
_atom_site_aniso_U_11
_atom_site_aniso_U_22
_atom_site_aniso_U_33
_atom_site_aniso_U_12
_atom_site_aniso_U_13
_atom_site_aniso_U_23
Cl1 0.0880(5) 0.1003(5) 0.0470(3) -0.0101(3) -0.0175(3) -0.0158(3)
F1 0.0537(7) 0.0842(9) 0.0778(8) 0.0098(6) 0.0005(6) -0.0118(7)
F2 0.1174(12) 0.1016(11) 0.0447(6) -0.0074(9) -0.0183(7) -0.0162(7)
N2 0.0461(9) 0.0574(10) 0.0442(8) -0.0059(7) -0.0099(7) -0.0063(7)
N1 0.0406(8) 0.0628(10) 0.0442(8) -0.0019(7) -0.0091(6) -0.0106(7)
F3 0.0619(8) 0.0937(10) 0.0658(7) -0.0006(7) -0.0223(6) -0.0040(7)
C4 0.0417(10) 0.0439(10) 0.0433(9) -0.0049(7) -0.0022(7) -0.0047(7)
C5 0.0405(10) 0.0593(11) 0.0436(9) 0.0005(8) 0.0005(7) -0.0117(8)
C8 0.0459(10) 0.0553(11) 0.0490(10) -0.0060(8) -0.0069(8) -0.0070(8)
C2 0.0591(12) 0.0582(12) 0.0456(10) -0.0056(9) 0.0084(9) -0.0140(9)
C7 0.0414(10) 0.0577(11) 0.0488(10) -0.0044(8) -0.0040(8) -0.0041(8)
C13 0.0728(14) 0.0519(12) 0.0480(10) -0.0064(10) 0.0095(10) -0.0092(9)
C6 0.0412(10) 0.0596(12) 0.0494(10) 0.0000(8) -0.0062(8) -0.0098(8)
O1 0.0419(8) 0.1419(16) 0.0626(9) 0.0102(9) -0.0110(7) -0.0215(9)
C1 0.0579(12) 0.0519(11) 0.0417(9) -0.0089(9) -0.0056(8) -0.0082(8)
C9 0.0501(10) 0.0434(10) 0.0444(9) -0.0106(8) -0.0039(8) -0.0039(8)
C14 0.0507(11) 0.0472(10) 0.0549(11) -0.0041(8) 0.0001(9) -0.0045(8)
C10 0.0502(11) 0.0502(11) 0.0455(9) -0.0073(8) -0.0032(8) -0.0065(8)
C3 0.0414(10) 0.0524(11) 0.0533(10) -0.0012(8) 0.0014(8) -0.0092(8)
C11 0.0562(12) 0.0507(11) 0.0497(10) -0.0081(9) -0.0106(9) -0.0007(8)
C12 0.0786(15) 0.0541(12) 0.0417(10) -0.0123(10) -0.0078(9) -0.0064(8)

loop_
_atom_type_symbol
_atom_type_description
_atom_type_scat_dispersion_real
_atom_type_scat_dispersion_imag
_atom_type_scat_source
C C 0.0033 0.0016 'International Tables Vol C Tables 4.2.6.8 and 6.1.1.4'
H H 0.0000 0.0000 'International Tables Vol C Tables 4.2.6.8 and 6.1.1.4'
N N 0.0061 0.0033 'International Tables Vol C Tables 4.2.6.8 and 6.1.1.4'
O O 0.0106 0.0060 'International Tables Vol C Tables 4.2.6.8 and 6.1.1.4'
F F 0.0171 0.0103 'International Tables Vol C Tables 4.2.6.8 and 6.1.1.4'
Cl Cl 0.1484 0.1585 'International Tables Vol C Tables 4.2.6.8 and 6.1.1.4'

loop_
_geom_angle_atom_site_label_1
_geom_angle_atom_site_label_2
_geom_angle_atom_site_label_3
_geom_angle
C8 N2 N1 114.85(15)
C7 N1 N2 119.69(15)
C7 N1 H1 120.2
N2 N1 H1 120.2
C5 C4 C3 118.83(16)
C5 C4 C7 124.05(16)
C3 C4 C7 117.10(16)
C6 C5 C4 120.65(16)
C6 C5 H5 119.7
C4 C5 H5 119.7
N2 C8 C9 121.75(17)
N2 C8 H8 119.1
C9 C8 H8 119.1
C1 C2 C3 119.12(17)
C1 C2 H2 120.4
C3 C2 H2 120.4
O1 C7 N1 122.38(17)
O1 C7 C4 121.28(17)
N1 C7 C4 116.33(16)
C12 C13 C14 117.17(18)
C12 C13 H13 121.4
C14 C13 H13 121.4
C1 C6 C5 119.17(17)
C1 C6 H6 120.4
C5 C6 H6 120.4
C2 C1 C6 121.46(17)
C2 C1 Cl1 120.08(15)
C6 C1 Cl1 118.46(15)
C14 C9 C10 117.17(17)
C14 C9 C8 119.73(17)
C10 C9 C8 123.07(17)
F1 C14 C13 117.91(17)
F1 C14 C9 118.15(17)
C13 C14 C9 123.93(18)
C11 C10 C9 119.38(18)
C11 C10 H10 120.3
C9 C10 H10 120.3
C2 C3 C4 120.77(17)
C2 C3 H3 119.6
C4 C3 H3 119.6
F3 C11 C10 120.38(18)
F3 C11 C12 118.47(17)
C10 C11 C12 121.14(19)
F2 C12 C13 119.85(19)
F2 C12 C11 118.9(2)
C13 C12 C11 121.21(18)

loop_
_geom_bond_atom_site_label_1
_geom_bond_atom_site_label_2
_geom_bond_distance
Cl1 C1 1.7363(18)
F1 C14 1.356(2)
F2 C12 1.345(2)
N2 C8 1.266(2)
N2 N1 1.380(2)
N1 C7 1.343(2)
N1 H1 0.8600
F3 C11 1.349(2)
C4 C5 1.387(3)
C4 C3 1.391(2)
C4 C7 1.498(2)
C5 C6 1.381(2)
C5 H5 0.9300
C8 C9 1.461(2)
C8 H8 0.9300
C2 C1 1.372(3)
C2 C3 1.379(3)
C2 H2 0.9300
C7 O1 1.220(2)
C13 C12 1.358(3)
C13 C14 1.376(3)
C13 H13 0.9300
C6 C1 1.376(3)
C6 H6 0.9300
C9 C14 1.380(3)
C9 C10 1.397(3)
C10 C11 1.371(2)
C10 H10 0.9300
C3 H3 0.9300
C11 C12 1.375(3)

loop_
_geom_torsion_atom_site_label_1
_geom_torsion_atom_site_label_2
_geom_torsion_atom_site_label_3
_geom_torsion_atom_site_label_4
_geom_torsion
C8 N2 N1 C7 178.48(18)
C3 C4 C5 C6 -0.4(3)
C7 C4 C5 C6 177.82(18)
N1 N2 C8 C9 178.32(16)
N2 N1 C7 O1 0.6(3)
N2 N1 C7 C4 -178.52(15)
C5 C4 C7 O1 -176.5(2)
C3 C4 C7 O1 1.8(3)
C5 C4 C7 N1 2.7(3)
C3 C4 C7 N1 -179.10(17)
C4 C5 C6 C1 0.1(3)
C3 C2 C1 C6 -0.1(3)
C3 C2 C1 Cl1 -179.75(15)
C5 C6 C1 C2 0.2(3)
C5 C6 C1 Cl1 179.82(15)
N2 C8 C9 C14 175.94(18)
N2 C8 C9 C10 -6.3(3)
C12 C13 C14 F1 -178.97(18)
C12 C13 C14 C9 0.1(3)
C10 C9 C14 F1 178.60(17)
C8 C9 C14 F1 -3.5(3)
C10 C9 C14 C13 -0.5(3)
C8 C9 C14 C13 177.41(19)
C14 C9 C10 C11 0.5(3)
C8 C9 C10 C11 -177.34(17)
C1 C2 C3 C4 -0.2(3)
C5 C4 C3 C2 0.5(3)
C7 C4 C3 C2 -177.88(18)
C9 C10 C11 F3 178.76(17)
C9 C10 C11 C12 -0.1(3)
C14 C13 C12 F2 180.00(18)
C14 C13 C12 C11 0.3(3)
F3 C11 C12 F2 1.1(3)
C10 C11 C12 F2 180.00(18)
F3 C11 C12 C13 -179.17(19)
C10 C11 C12 C13 -0.3(3)
